data_2014993
loop_
_publ_author_name
'Senge, Mathias O.'
'Smith, Kevin M.'

_publ_section_title
;
 Hydrogen-bonding patterns in six derivatives of 2,4-dimethylpyrrole
;
_journal_coeditor_code FG1869
_journal_issue 9
_journal_name_full 'Acta Crystallographica Section C'
_journal_page_first o537
_journal_page_last o541
_journal_paper_doi 10.1107/S0108270105023991
_journal_volume 61
_journal_year 2005
_chemical_formula_iupac 'C15 H19 N O6'
_chemical_formula_moiety 'C15 H19 N O6'
_chemical_formula_sum 'C15 H19 N O6'
_chemical_formula_weight 309.31
_chemical_name_systematic
;
ethyl
4-(2-ethoxycarbonyl-2-hydroxyacryloyl)-3,5-dimethylpyrrole-2-carboxylate
;
_space_group_IT_number 2
_symmetry_cell_setting triclinic
_symmetry_space_group_name_Hall '-P 1'
_symmetry_space_group_name_H-M 'P -1'
_atom_sites_solution_hydrogens geom
_atom_sites_solution_primary direct
_atom_sites_solution_secondary difmap
_audit_creation_method SHELXL-97
_cell_angle_alpha 65.11(5)
_cell_angle_beta 84.61(5)
_cell_angle_gamma 86.65(4)
_cell_formula_units_Z 2
_cell_length_a 7.281(3)
_cell_length_b 10.363(6)
_cell_length_c 11.003(7)
_cell_measurement_reflns_used 25
_cell_measurement_temperature 130(2)
_cell_measurement_theta_max 22
_cell_measurement_theta_min 18
_cell_volume 749.6(8)
_computing_cell_refinement P3
_computing_data_collection 'P3 (Siemens, 1995)'
_computing_data_reduction 'XDISK (Siemens, 1995)'
_computing_molecular_graphics 'XP (Siemens, 1995)'
_computing_publication_material
;
SHELXL97 and Platon (Spek, 2003)
;
_computing_structure_refinement 'SHELXL97 (Sheldrick, 1997)'
_computing_structure_solution 'SHELXS97 (Sheldrick, 1990)'
_diffrn_ambient_temperature 130(2)
_diffrn_measured_fraction_theta_full 0.992
_diffrn_measured_fraction_theta_max 0.992
_diffrn_measurement_device_type 'Siemens R3m/V'
_diffrn_measurement_method '\w scans'
_diffrn_radiation_monochromator graphite
_diffrn_radiation_source 'fine-focus sealed tube'
_diffrn_radiation_type MoK\a
_diffrn_radiation_wavelength 0.71073
_diffrn_reflns_av_R_equivalents 0.0727
_diffrn_reflns_av_sigmaI/netI 0.0535
_diffrn_reflns_limit_h_max 9
_diffrn_reflns_limit_h_min 0
_diffrn_reflns_limit_k_max 13
_diffrn_reflns_limit_k_min -13
_diffrn_reflns_limit_l_max 14
_diffrn_reflns_limit_l_min -14
_diffrn_reflns_number 3686
_diffrn_reflns_theta_full 27.50
_diffrn_reflns_theta_max 27.50
_diffrn_reflns_theta_min 2.05
_diffrn_standards_decay_% 0
_diffrn_standards_interval_count 198
_diffrn_standards_number 2
_exptl_absorpt_coefficient_mu 0.106
_exptl_absorpt_correction_type none
_exptl_crystal_colour colorless
_exptl_crystal_density_diffrn 1.370
_exptl_crystal_density_method 'not measured'
_exptl_crystal_description parallelepiped
_exptl_crystal_F_000 328
_exptl_crystal_size_max 0.40
_exptl_crystal_size_mid 0.10
_exptl_crystal_size_min 0.10
_refine_diff_density_max 0.288
_refine_diff_density_min -0.327
_refine_ls_extinction_method none
_refine_ls_goodness_of_fit_ref 1.023
_refine_ls_hydrogen_treatment mixed
_refine_ls_matrix_type full
_refine_ls_number_parameters 207
_refine_ls_number_reflns 3414
_refine_ls_number_restraints 0
_refine_ls_restrained_S_all 1.023
_refine_ls_R_factor_all 0.0998
_refine_ls_R_factor_gt 0.0662
_refine_ls_shift/su_max 0.000
_refine_ls_shift/su_mean 0.000
_refine_ls_structure_factor_coef Fsqd
_refine_ls_weighting_details 'calc w=1/[\s^2^(Fo^2^)+(0.1091P)^2^+0.0847P] where P=(Fo^2^+2Fc^2^)/3'
_refine_ls_weighting_scheme calc
_refine_ls_wR_factor_gt 0.1662
_refine_ls_wR_factor_ref 0.1916
_reflns_number_gt 2279
_reflns_number_total 3414
_reflns_threshold_expression I>2\s(I)
_cod_data_source_file fg1869.cif
_cod_data_source_block 6b
_cod_depositor_comments
;
The following automatic conversions were performed:
'_symmetry_cell_setting' value 'Triclinic' changed to 'triclinic'
according to '/home/saulius/struct/CIF-dictionaries/cif_core.dic'
dictionary named 'cif_core.dic' version 2.4.1 from 2010-06-29.

Automatic conversion script
Id: cif_fix_enum 1527 2010-12-29 10:47:43Z saulius 

The following automatic conversions were performed:

'_symmetry_cell_setting' value 'Triclinic' changed to 'triclinic'
according to /home/saulius/struct/CIF-dictionaries/cif_core.dic
dictionary named 'cif_core.dic' version 2.4.1 from 2010-06-29.

Automatic conversion script
Id: cif_fix_values 1715 2011-07-08 13:25:40Z adriana 
;
_cod_database_code 2014993

loop_
_symmetry_equiv_pos_as_xyz
'x, y, z'
'-x, -y, -z'

loop_
_atom_site_label
_atom_site_fract_x
_atom_site_fract_y
_atom_site_fract_z
_atom_site_U_iso_or_equiv
_atom_site_adp_type
_atom_site_calc_flag
_atom_site_refinement_flags
_atom_site_occupancy
_atom_site_disorder_assembly
_atom_site_disorder_group
_atom_site_type_symbol
N1 0.2582(2) 0.6334(2) 0.4331(2) 0.0307(4) Uani d . 1 . . N
H1 0.147(4) 0.614(3) 0.475(3) 0.037 Uiso d . 1 . . H
C2 0.3483(3) 0.5620(2) 0.3624(2) 0.0294(5) Uani d . 1 . . C
C3 0.5221(3) 0.6191(2) 0.3152(2) 0.0283(5) Uani d . 1 . . C
C4 0.5336(3) 0.7299(2) 0.3601(2) 0.0292(5) Uani d . 1 . . C
C5 0.3658(3) 0.7336(2) 0.4353(2) 0.0301(5) Uani d . 1 . . C
C21 0.2465(3) 0.4493(2) 0.3548(2) 0.0306(5) Uani d . 1 . . C
C22 0.2375(3) 0.2755(3) 0.2666(3) 0.0401(6) Uani d . 1 . . C
H22A 0.1506 0.2259 0.3457 0.048 Uiso calc R 1 . . H
H22B 0.3244 0.2036 0.2552 0.048 Uiso calc R 1 . . H
C23 0.1327(4) 0.3473(3) 0.1442(3) 0.0522(7) Uani d . 1 . . C
H23A 0.0762 0.2753 0.1245 0.078 Uiso calc R 1 . . H
H23B 0.2172 0.4040 0.0677 0.078 Uiso calc R 1 . . H
H23C 0.0361 0.4096 0.1600 0.078 Uiso calc R 1 . . H
O1 0.0884(2) 0.42140(18) 0.40339(18) 0.0401(4) Uani d . 1 . . O
O2 0.3403(2) 0.38042(18) 0.28902(17) 0.0370(4) Uani d . 1 . . O
C31 0.6647(3) 0.5734(3) 0.2331(3) 0.0351(5) Uani d . 1 . . C
H31A 0.6211 0.4906 0.2238 0.053 Uiso calc R 1 . . H
H31B 0.7801 0.5482 0.2779 0.053 Uiso calc R 1 . . H
H31C 0.6863 0.6515 0.1439 0.053 Uiso calc R 1 . . H
C41 0.6816(3) 0.8259(2) 0.3389(2) 0.0323(5) Uani d . 1 . . C
C42 0.8489(3) 0.8312(2) 0.2562(2) 0.0346(5) Uani d . 1 . . C
H42A 0.8691 0.7672 0.2146 0.042 Uiso calc R 1 . . H
C43 0.9788(3) 0.9296(3) 0.2382(3) 0.0366(6) Uani d . 1 . . C
C44 1.1550(3) 0.9460(3) 0.1481(3) 0.0389(6) Uani d . 1 . . C
C45 1.3384(3) 0.8543(3) 0.0124(3) 0.0421(6) Uani d . 1 . . C
H45A 1.3486 0.9464 -0.0675 0.050 Uiso calc R 1 . . H
H45B 1.4462 0.8421 0.0651 0.050 Uiso calc R 1 . . H
C46 1.3335(4) 0.7383(4) -0.0286(4) 0.0632(9) Uani d . 1 . . C
H46A 1.4462 0.7381 -0.0848 0.095 Uiso calc R 1 . . H
H46B 1.2258 0.7510 -0.0800 0.095 Uiso calc R 1 . . H
H46C 1.3253 0.6476 0.0512 0.095 Uiso calc R 1 . . H
O3 0.6631(2) 0.91189(19) 0.3956(2) 0.0462(5) Uani d . 1 . . O
O4 0.9632(3) 1.0192(2) 0.2933(2) 0.0509(5) Uani d . 1 . . O
H4 0.8670 1.0024 0.3456 0.061 Uiso calc R 1 . . H
O5 1.2676(3) 1.0334(2) 0.1290(2) 0.0582(6) Uani d . 1 . . O
O6 1.1675(2) 0.85157(19) 0.09431(19) 0.0427(5) Uani d . 1 . . O
C51 0.2995(3) 0.8237(3) 0.5070(3) 0.0380(6) Uani d . 1 . . C
H51A 0.1755 0.7947 0.5501 0.057 Uiso calc R 1 . . H
H51B 0.2955 0.9237 0.4425 0.057 Uiso calc R 1 . . H
H51C 0.3838 0.8118 0.5755 0.057 Uiso calc R 1 . . H

loop_
_atom_site_aniso_label
_atom_site_aniso_U_11
_atom_site_aniso_U_22
_atom_site_aniso_U_33
_atom_site_aniso_U_12
_atom_site_aniso_U_13
_atom_site_aniso_U_23
N1 0.0167(8) 0.0359(10) 0.0408(11) -0.0055(7) 0.0071(7) -0.0185(9)
C2 0.0195(10) 0.0322(11) 0.0364(12) -0.0037(8) 0.0038(8) -0.0150(10)
C3 0.0171(9) 0.0306(11) 0.0349(11) -0.0045(8) 0.0039(8) -0.0123(9)
C4 0.0188(10) 0.0310(11) 0.0365(12) -0.0058(8) 0.0050(8) -0.0137(9)
C5 0.0193(10) 0.0335(11) 0.0375(12) -0.0045(8) 0.0040(8) -0.0158(10)
C21 0.0211(10) 0.0329(11) 0.0369(12) -0.0049(8) 0.0044(9) -0.0145(10)
C22 0.0344(12) 0.0385(13) 0.0571(16) -0.0135(10) 0.0080(11) -0.0301(12)
C23 0.0507(16) 0.0539(16) 0.0640(18) -0.0130(13) -0.0024(14) -0.0352(15)
O1 0.0220(8) 0.0481(10) 0.0565(11) -0.0133(7) 0.0130(7) -0.0298(9)
O2 0.0240(8) 0.0426(9) 0.0537(10) -0.0100(7) 0.0095(7) -0.0306(8)
C31 0.0216(10) 0.0405(13) 0.0469(14) -0.0066(9) 0.0093(9) -0.0236(11)
C41 0.0240(11) 0.0341(12) 0.0382(12) -0.0059(9) 0.0025(9) -0.0147(10)
C42 0.0211(10) 0.0354(12) 0.0446(13) -0.0080(9) 0.0066(9) -0.0150(11)
C43 0.0243(11) 0.0349(12) 0.0477(14) -0.0064(9) 0.0022(10) -0.0148(11)
C44 0.0218(11) 0.0389(13) 0.0519(15) -0.0072(9) 0.0031(10) -0.0153(12)
C45 0.0218(11) 0.0458(14) 0.0477(15) -0.0048(10) 0.0125(10) -0.0115(12)
C46 0.0394(16) 0.084(2) 0.070(2) -0.0093(15) 0.0103(14) -0.0380(19)
O3 0.0338(9) 0.0513(11) 0.0648(12) -0.0177(8) 0.0154(8) -0.0372(10)
O4 0.0354(10) 0.0557(11) 0.0722(14) -0.0215(9) 0.0145(9) -0.0383(11)
O5 0.0311(10) 0.0567(12) 0.0900(16) -0.0233(9) 0.0177(9) -0.0354(11)
O6 0.0212(8) 0.0466(10) 0.0567(11) -0.0110(7) 0.0143(7) -0.0205(9)
C51 0.0266(11) 0.0401(13) 0.0529(15) -0.0061(9) 0.0082(10) -0.0264(12)

loop_
_atom_type_symbol
_atom_type_description
_atom_type_scat_dispersion_real
_atom_type_scat_dispersion_imag
_atom_type_scat_source
C C 0.0033 0.0016 'International Tables Vol C Tables 4.2.6.8 and 6.1.1.4'
H H 0.0000 0.0000 'International Tables Vol C Tables 4.2.6.8 and 6.1.1.4'
N N 0.0061 0.0033 'International Tables Vol C Tables 4.2.6.8 and 6.1.1.4'
O O 0.0106 0.0060 'International Tables Vol C Tables 4.2.6.8 and 6.1.1.4'

loop_
_geom_angle_atom_site_label_1
_geom_angle_atom_site_label_2
_geom_angle_atom_site_label_3
_geom_angle
C5 N1 C2 111.10(18)
C5 N1 H1 123.5(17)
C2 N1 H1 125.3(17)
N1 C2 C3 108.47(19)
N1 C2 C21 116.16(18)
C3 C2 C21 135.4(2)
C2 C3 C4 105.81(19)
C2 C3 C31 126.1(2)
C4 C3 C31 128.10(19)
C5 C4 C3 107.88(18)
C5 C4 C41 122.0(2)
C3 C4 C41 130.1(2)
N1 C5 C4 106.7(2)
N1 C5 C51 121.06(19)
C4 C5 C51 132.2(2)
O1 C21 O2 123.2(2)
O1 C21 C2 122.6(2)
O2 C21 C2 114.25(18)
O2 C22 C23 110.3(2)
O2 C22 H22A 109.6
C23 C22 H22A 109.6
O2 C22 H22B 109.6
C23 C22 H22B 109.6
H22A C22 H22B 108.1
C22 C23 H23A 109.5
C22 C23 H23B 109.5
H23A C23 H23B 109.5
C22 C23 H23C 109.5
H23A C23 H23C 109.5
H23B C23 H23C 109.5
C21 O2 C22 116.36(17)
C3 C31 H31A 109.5
C3 C31 H31B 109.5
H31A C31 H31B 109.5
C3 C31 H31C 109.5
H31A C31 H31C 109.5
H31B C31 H31C 109.5
O3 C41 C42 118.0(2)
O3 C41 C4 118.6(2)
C42 C41 C4 123.5(2)
C43 C42 C41 119.3(2)
C43 C42 H42A 120.4
C41 C42 H42A 120.4
O4 C43 C42 124.2(2)
O4 C43 C44 113.3(2)
C42 C43 C44 122.5(2)
O5 C44 O6 125.0(2)
O5 C44 C43 123.2(3)
O6 C44 C43 111.8(2)
C46 C45 O6 107.6(2)
C46 C45 H45A 110.2
O6 C45 H45A 110.2
C46 C45 H45B 110.2
O6 C45 H45B 110.2
H45A C45 H45B 108.5
C45 C46 H46A 109.5
C45 C46 H46B 109.5
H46A C46 H46B 109.5
C45 C46 H46C 109.5
H46A C46 H46C 109.5
H46B C46 H46C 109.5
C43 O4 H4 109.5
C44 O6 C45 115.36(19)
C5 C51 H51A 109.5
C5 C51 H51B 109.5
H51A C51 H51B 109.5
C5 C51 H51C 109.5
H51A C51 H51C 109.5
H51B C51 H51C 109.5

loop_
_geom_bond_atom_site_label_1
_geom_bond_atom_site_label_2
_geom_bond_site_symmetry_2
_geom_bond_distance
_geom_bond_publ_flag
N1 C5 . 1.346(3) ?
N1 C2 . 1.383(3) ?
N1 H1 . 0.88(3) ?
C2 C3 . 1.387(3) ?
C2 C21 . 1.456(3) ?
C3 C4 . 1.437(3) ?
C3 C31 . 1.498(3) ?
C4 C5 . 1.418(3) ?
C4 C41 . 1.446(3) ?
C5 C51 . 1.491(3) ?
C21 O1 . 1.220(3) ?
C21 O2 . 1.335(3) ?
C22 O2 . 1.470(3) ?
C22 C23 . 1.494(4) ?
C22 H22A . 0.9900 ?
C22 H22B . 0.9900 ?
C23 H23A . 0.9800 ?
C23 H23B . 0.9800 ?
C23 H23C . 0.9800 ?
C31 H31A . 0.9800 ?
C31 H31B . 0.9800 ?
C31 H31C . 0.9800 ?
C41 O3 . 1.280(3) ?
C41 C42 . 1.440(3) ?
C42 C43 . 1.371(3) ?
C42 H42A . 0.9500 ?
C43 O4 . 1.301(3) ?
C43 C44 . 1.517(3) ?
C44 O5 . 1.197(3) ?
C44 O6 . 1.335(3) ?
C45 C46 . 1.455(4) ?
C45 O6 . 1.461(3) ?
C45 H45A . 0.9900 ?
C45 H45B . 0.9900 ?
C46 H46A . 0.9800 ?
C46 H46B . 0.9800 ?
C46 H46C . 0.9800 ?
O4 H4 . 0.8400 ?
C51 H51A . 0.9800 ?
C51 H51B . 0.9800 ?
C51 H51C . 0.9800 ?

loop_
_geom_torsion_atom_site_label_1
_geom_torsion_atom_site_label_2
_geom_torsion_atom_site_label_3
_geom_torsion_atom_site_label_4
_geom_torsion
C5 N1 C2 C3 -0.6(3)
C5 N1 C2 C21 179.12(19)
N1 C2 C3 C4 -0.3(2)
C21 C2 C3 C4 -179.9(2)
N1 C2 C3 C31 -179.7(2)
C21 C2 C3 C31 0.7(4)
C2 C3 C4 C5 1.0(2)
C31 C3 C4 C5 -179.6(2)
C2 C3 C4 C41 -179.2(2)
C31 C3 C4 C41 0.2(4)
C2 N1 C5 C4 1.2(3)
C2 N1 C5 C51 -179.3(2)
C3 C4 C5 N1 -1.3(3)
C41 C4 C5 N1 178.8(2)
C3 C4 C5 C51 179.2(2)
C41 C4 C5 C51 -0.6(4)
N1 C2 C21 O1 2.5(3)
C3 C2 C21 O1 -177.9(3)
N1 C2 C21 O2 -178.18(19)
C3 C2 C21 O2 1.4(4)
O1 C21 O2 C22 5.4(3)
C2 C21 O2 C22 -174.0(2)
C23 C22 O2 C21 83.8(3)
C5 C4 C41 O3 3.5(3)
C3 C4 C41 O3 -176.4(2)
C5 C4 C41 C42 -175.9(2)
C3 C4 C41 C42 4.2(4)
O3 C41 C42 C43 -1.8(4)
C4 C41 C42 C43 177.6(2)
C41 C42 C43 O4 1.2(4)
C41 C42 C43 C44 -177.5(2)
O4 C43 C44 O5 -0.6(4)
C42 C43 C44 O5 178.3(3)
O4 C43 C44 O6 179.3(2)
C42 C43 C44 O6 -1.8(4)
O5 C44 O6 C45 3.4(4)
C43 C44 O6 C45 -176.5(2)
C46 C45 O6 C44 175.7(2)

loop_
_cod_related_entry_id
_cod_related_entry_database
_cod_related_entry_code
1 ChemSpider 30654024
